data_7211275
loop_
_publ_author_name
'Wang, Hui'
'Zhao, Xiao Ran'
'Jin, Wei Jun'

_publ_section_title
;
 The C-I&#x00B7;&#x00B7;&#x00B7;X&#x00AF; halogen bonding of
 tetraiodoethylene with halide anions in solution and cocrystals
 investigated by experiment and calculation.
;
_journal_issue 12
_journal_name_full 'Physical chemistry chemical physics : PCCP'
_journal_page_first 4320
_journal_page_last 4328
_journal_paper_doi 10.1039/c3cp43865a
_journal_volume 15
_journal_year 2013
_chemical_formula_sum 'C18 H36 Br I4 N'
_chemical_formula_weight 853.99
_chemical_name_systematic
;
?
;
_space_group_IT_number 2
_symmetry_cell_setting triclinic
_symmetry_space_group_name_Hall '-P 1'
_symmetry_space_group_name_H-M 'P -1'
_atom_sites_solution_hydrogens geom
_atom_sites_solution_primary direct
_atom_sites_solution_secondary difmap
_audit_creation_method SHELXL-97
_cell_angle_alpha 98.1200(10)
_cell_angle_beta 101.3600(10)
_cell_angle_gamma 106.2410(10)
_cell_formula_units_Z 4
_cell_length_a 13.4297(11)
_cell_length_b 14.0614(12)
_cell_length_c 15.1348(13)
_cell_measurement_reflns_used 4721
_cell_measurement_temperature 110(2)
_cell_measurement_theta_max 27.49
_cell_measurement_theta_min 2.29
_cell_volume 2631.1(4)
_computing_cell_refinement 'Bruker SMART'
_computing_data_collection 'Bruker SMART'
_computing_data_reduction 'Bruker SAINT'
_computing_molecular_graphics 'Bruker SHELXTL'
_computing_publication_material 'Bruker SHELXTL'
_computing_structure_refinement 'SHELXL-97 (Sheldrick, 1997)'
_computing_structure_solution 'SHELXS-97 (Sheldrick, 1990)'
_diffrn_ambient_temperature 110(2)
_diffrn_measured_fraction_theta_full 0.990
_diffrn_measured_fraction_theta_max 0.990
_diffrn_measurement_device_type 'CCD area detector'
_diffrn_measurement_method 'phi and omega scans'
_diffrn_radiation_monochromator graphite
_diffrn_radiation_source 'fine-focus sealed tube'
_diffrn_radiation_type MoK\a
_diffrn_radiation_wavelength 0.71073
_diffrn_reflns_av_R_equivalents 0.0214
_diffrn_reflns_av_sigmaI/netI 0.0443
_diffrn_reflns_limit_h_max 10
_diffrn_reflns_limit_h_min -16
_diffrn_reflns_limit_k_max 16
_diffrn_reflns_limit_k_min -16
_diffrn_reflns_limit_l_max 18
_diffrn_reflns_limit_l_min -14
_diffrn_reflns_number 13160
_diffrn_reflns_theta_full 25.25
_diffrn_reflns_theta_max 25.25
_diffrn_reflns_theta_min 1.86
_exptl_absorpt_coefficient_mu 6.259
_exptl_absorpt_correction_T_max 0.5205
_exptl_absorpt_correction_T_min 0.4967
_exptl_absorpt_correction_type multi-scan
_exptl_absorpt_process_details SADABS
_exptl_crystal_density_diffrn 2.156
_exptl_crystal_density_method 'not measured'
_exptl_crystal_F_000 1592
_exptl_crystal_size_max 0.13
_exptl_crystal_size_mid 0.13
_exptl_crystal_size_min 0.12
_refine_diff_density_max 2.074
_refine_diff_density_min -1.831
_refine_diff_density_rms 0.161
_refine_ls_extinction_method none
_refine_ls_goodness_of_fit_ref 1.029
_refine_ls_hydrogen_treatment constr
_refine_ls_matrix_type full
_refine_ls_number_parameters 479
_refine_ls_number_reflns 9423
_refine_ls_number_restraints 124
_refine_ls_restrained_S_all 1.022
_refine_ls_R_factor_all 0.0435
_refine_ls_R_factor_gt 0.0337
_refine_ls_shift/su_max 0.001
_refine_ls_shift/su_mean 0.000
_refine_ls_structure_factor_coef Fsqd
_refine_ls_weighting_details 'calc w=1/[\s^2^(Fo^2^)+(0.0286P)^2^+3.4025P] where P=(Fo^2^+2Fc^2^)/3'
_refine_ls_weighting_scheme calc
_refine_ls_wR_factor_gt 0.0699
_refine_ls_wR_factor_ref 0.0742
_reflns_number_gt 7843
_reflns_number_total 9423
_reflns_threshold_expression >2sigma(I)
_cod_data_source_file c3cp43865a.txt
_cod_data_source_block 120410b_0m
_cod_depositor_comments
;
The following automatic conversions were performed:

'_symmetry_cell_setting' value 'Triclinic' changed to 'triclinic'
according to /home/saulius/struct/CIF-dictionaries/cif_core.dic
dictionary named 'cif_core.dic' version 2.4.2 from
2011-04-26.

'_exptl_absorpt_correction_type' value 'Multi-scan'
changed to 'multi-scan' according to
/home/saulius/struct/CIF-dictionaries/cif_core.dic dictionary named
'cif_core.dic' version 2.4.2 from 2011-04-26.

Automatic conversion script
Id: cif_fix_values 1891 2012-01-12 08:04:46Z andrius 
;
_cod_original_sg_symbol_H-M P-1
_cod_database_code 7211275

loop_
_symmetry_equiv_pos_as_xyz
'x, y, z'
'-x, -y, -z'

loop_
_atom_site_label
_atom_site_type_symbol
_atom_site_fract_x
_atom_site_fract_y
_atom_site_fract_z
_atom_site_U_iso_or_equiv
_atom_site_adp_type
_atom_site_occupancy
_atom_site_symmetry_multiplicity
_atom_site_calc_flag
_atom_site_refinement_flags
_atom_site_disorder_assembly
_atom_site_disorder_group
Br1 Br 0.71806(5) 0.36242(4) 0.89060(4) 0.02117(13) Uani 1 1 d . . .
Br2 Br 0.13500(5) 0.80166(5) 0.63316(4) 0.02470(14) Uani 1 1 d . . .
C1 C 0.5988(4) 0.7989(4) 0.1806(4) 0.0212(13) Uani 1 1 d . . .
H1A H 0.5966 0.7278 0.1800 0.025 Uiso 1 1 calc R . .
H1B H 0.5285 0.7972 0.1436 0.025 Uiso 1 1 calc R . .
C2 C 0.6836(5) 0.8459(4) 0.1331(4) 0.0255(14) Uani 1 1 d . . .
H2A H 0.7544 0.8458 0.1674 0.031 Uiso 1 1 calc R . .
H2B H 0.6870 0.9170 0.1325 0.031 Uiso 1 1 calc R . .
C3 C 0.6578(5) 0.7866(5) 0.0347(4) 0.0270(14) Uani 1 1 d . . .
H3A H 0.6547 0.7157 0.0362 0.032 Uiso 1 1 calc R . .
H3B H 0.5861 0.7857 0.0015 0.032 Uiso 1 1 calc R . .
C4 C 0.7385(5) 0.8298(5) -0.0178(4) 0.0287(15) Uani 1 1 d . . .
H4A H 0.7424 0.9002 -0.0192 0.043 Uiso 1 1 calc R . .
H4B H 0.7164 0.7899 -0.0809 0.043 Uiso 1 1 calc R . .
H4C H 0.8089 0.8274 0.0127 0.043 Uiso 1 1 calc R . .
C5 C 0.7153(4) 0.8509(4) 0.3412(4) 0.0217(13) Uani 1 1 d . . .
H5A H 0.7233 0.8910 0.4030 0.026 Uiso 1 1 calc R . .
H5B H 0.7754 0.8868 0.3170 0.026 Uiso 1 1 calc R . .
C6 C 0.7269(5) 0.7489(4) 0.3529(4) 0.0237(14) Uani 1 1 d . . .
H6A H 0.7080 0.7032 0.2918 0.028 Uiso 1 1 calc R . .
H6B H 0.6778 0.7175 0.3892 0.028 Uiso 1 1 calc R . .
C7 C 0.8420(5) 0.7637(5) 0.4023(4) 0.0261(14) Uani 1 1 d . . .
H7A H 0.8893 0.7867 0.3617 0.031 Uiso 1 1 calc R . .
H7B H 0.8636 0.8176 0.4585 0.031 Uiso 1 1 calc R . .
C8 C 0.8580(5) 0.6681(5) 0.4292(5) 0.0307(15) Uani 1 1 d . . .
H8A H 0.8097 0.6436 0.4677 0.046 Uiso 1 1 calc R . .
H8B H 0.9323 0.6829 0.4637 0.046 Uiso 1 1 calc R . .
H8C H 0.8423 0.6160 0.3735 0.046 Uiso 1 1 calc R . .
C9 C 0.5157(4) 0.7899(5) 0.3083(4) 0.0251(14) Uani 1 1 d . . .
H9A H 0.4501 0.7862 0.2627 0.030 Uiso 1 1 calc R . .
H9B H 0.5183 0.7199 0.3056 0.030 Uiso 1 1 calc R . .
C10 C 0.5053(5) 0.8294(5) 0.4027(4) 0.0326(16) Uani 1 1 d . . .
H10A H 0.4927 0.8957 0.4049 0.039 Uiso 1 1 calc R . .
H10B H 0.5721 0.8387 0.4494 0.039 Uiso 1 1 calc R . .
C11 C 0.4097(6) 0.7516(7) 0.4232(5) 0.059(2) Uani 1 1 d . . .
H11A H 0.3447 0.7379 0.3730 0.071 Uiso 1 1 calc R . .
H11B H 0.4253 0.6871 0.4254 0.071 Uiso 1 1 calc R . .
C12 C 0.3894(7) 0.7901(8) 0.5124(6) 0.076(3) Uani 1 1 d . . .
H12A H 0.4523 0.8003 0.5625 0.114 Uiso 1 1 calc R . .
H12B H 0.3272 0.7407 0.5226 0.114 Uiso 1 1 calc R . .
H12C H 0.3753 0.8546 0.5107 0.114 Uiso 1 1 calc R . .
C13 C 0.6167(5) 0.9594(4) 0.2851(4) 0.0235(14) Uani 1 1 d . . .
H13A H 0.6819 0.9959 0.2675 0.028 Uiso 1 1 calc R . .
H13B H 0.6240 0.9898 0.3501 0.028 Uiso 1 1 calc R . .
C14 C 0.5205(5) 0.9766(4) 0.2254(4) 0.0255(14) Uani 1 1 d . . .
H14A H 0.5151 0.9516 0.1595 0.031 Uiso 1 1 calc R . .
H14B H 0.4540 0.9387 0.2403 0.031 Uiso 1 1 calc R . .
C15 C 0.5333(7) 1.0878(6) 0.2426(6) 0.069(3) Uani 1 1 d . . .
H15A H 0.5996 1.1240 0.2263 0.083 Uiso 1 1 calc R . .
H15B H 0.5432 1.1121 0.3094 0.083 Uiso 1 1 calc R . .
C16 C 0.4422(6) 1.1165(6) 0.1909(6) 0.052(2) Uani 1 1 d . . .
H16A H 0.4300 1.0914 0.1246 0.078 Uiso 1 1 calc R . .
H16B H 0.4599 1.1904 0.2037 0.078 Uiso 1 1 calc R . .
H16C H 0.3772 1.0864 0.2105 0.078 Uiso 1 1 calc R . .
C17 C 0.1573(4) 0.3347(4) 0.1956(4) 0.0193(13) Uani 1 1 d . . .
H17A H 0.1639 0.2792 0.1513 0.023 Uiso 1 1 calc R . .
H17B H 0.2137 0.3974 0.1951 0.023 Uiso 1 1 calc R . .
C18 C 0.1803(4) 0.3117(4) 0.2906(4) 0.0179(12) Uani 1 1 d . . .
H18A H 0.1143 0.2666 0.3009 0.021 Uiso 1 1 calc R . .
H18B H 0.2049 0.3752 0.3378 0.021 Uiso 1 1 calc R . .
C19 C 0.2670(5) 0.2601(5) 0.2987(4) 0.0232(13) Uani 1 1 d . . .
H19A H 0.2392 0.1943 0.2543 0.028 Uiso 1 1 calc R . .
H19B H 0.3296 0.3027 0.2817 0.028 Uiso 1 1 calc R . .
C20 C 0.3030(5) 0.2422(5) 0.3945(4) 0.0282(15) Uani 1 1 d . . .
H20A H 0.3294 0.3069 0.4391 0.042 Uiso 1 1 calc R . .
H20B H 0.3605 0.2118 0.3961 0.042 Uiso 1 1 calc R . .
H20C H 0.2425 0.1964 0.4103 0.042 Uiso 1 1 calc R . .
C21 C 0.0248(5) 0.4184(4) 0.2335(4) 0.0181(12) Uani 1 1 d . . .
H21A H 0.0176 0.3850 0.2863 0.022 Uiso 1 1 calc R . .
H21B H -0.0452 0.4267 0.2078 0.022 Uiso 1 1 calc R . .
C22 C 0.1074(5) 0.5229(4) 0.2692(4) 0.0234(14) Uani 1 1 d . . .
H22A H 0.1068 0.5619 0.2197 0.028 Uiso 1 1 calc R . .
H22B H 0.1796 0.5161 0.2875 0.028 Uiso 1 1 calc R . .
C23 C 0.0832(5) 0.5798(4) 0.3521(4) 0.0276(15) Uani 1 1 d . . .
H23A H 0.1262 0.6522 0.3643 0.033 Uiso 1 1 calc R . .
H23B H 0.0067 0.5754 0.3366 0.033 Uiso 1 1 calc R . .
C24 C 0.1066(6) 0.5400(6) 0.4384(4) 0.0431(19) Uani 1 1 d . . .
H24A H 0.0645 0.4683 0.4271 0.065 Uiso 1 1 calc R . .
H24B H 0.0876 0.5784 0.4881 0.065 Uiso 1 1 calc R . .
H24C H 0.1830 0.5474 0.4563 0.065 Uiso 1 1 calc R . .
C25 C -0.0356(4) 0.2444(4) 0.1394(4) 0.0184(12) Uani 1 1 d . . .
H25A H -0.0123 0.1962 0.1005 0.022 Uiso 1 1 calc R . .
H25B H -0.0378 0.2217 0.1982 0.022 Uiso 1 1 calc R . .
C26 C -0.1484(4) 0.2381(4) 0.0913(4) 0.0231(13) Uani 1 1 d . . .
H26A H -0.1723 0.2879 0.1274 0.028 Uiso 1 1 calc R . .
H26B H -0.1496 0.2540 0.0295 0.028 Uiso 1 1 calc R . .
C27 C -0.2232(5) 0.1318(4) 0.0820(4) 0.0228(13) Uani 1 1 d . . .
H27A H -0.1960 0.0826 0.0489 0.027 Uiso 1 1 calc R . .
H27B H -0.2226 0.1177 0.1443 0.027 Uiso 1 1 calc R . .
C28 C -0.3367(5) 0.1164(5) 0.0315(5) 0.0406(18) Uani 1 1 d . . .
H28A H -0.3662 0.1613 0.0663 0.061 Uiso 1 1 calc R . .
H28B H -0.3801 0.0458 0.0249 0.061 Uiso 1 1 calc R . .
H28C H -0.3378 0.1321 -0.0297 0.061 Uiso 1 1 calc R . .
C29 C 0.0511(4) 0.3938(4) 0.0753(4) 0.0171(12) Uani 1 1 d . . .
H29A H -0.0208 0.3987 0.0506 0.020 Uiso 1 1 calc R . .
H29B H 0.1018 0.4637 0.0945 0.020 Uiso 1 1 calc R . .
C30 C 0.0824(5) 0.3373(4) -0.0019(4) 0.0197(13) Uani 1 1 d . . .
H30A H 0.1564 0.3360 0.0202 0.024 Uiso 1 1 calc R . .
H30B H 0.0340 0.2665 -0.0206 0.024 Uiso 1 1 calc R . .
C31 C 0.0758(5) 0.3876(4) -0.0837(4) 0.0221(13) Uani 1 1 d . . .
H31A H 0.1210 0.4595 -0.0638 0.026 Uiso 1 1 calc R . .
H31B H 0.0010 0.3858 -0.1074 0.026 Uiso 1 1 calc R . .
C32 C 0.1127(5) 0.3355(5) -0.1615(4) 0.0260(14) Uani 1 1 d . . .
H32A H 0.1879 0.3399 -0.1392 0.039 Uiso 1 1 calc R . .
H32B H 0.1054 0.3691 -0.2138 0.039 Uiso 1 1 calc R . .
H32C H 0.0685 0.2642 -0.1812 0.039 Uiso 1 1 calc R . .
C33A C 0.4244(6) 0.5567(5) 0.8044(5) 0.016(2) Uani 0.785(18) 1 d PU A 1
C34A C 0.3849(6) 0.5713(5) 0.7212(6) 0.016(2) Uani 0.785(18) 1 d PU A 1
C33B C 0.434(3) 0.549(2) 0.742(2) 0.018(7) Uani 0.215(18) 1 d PU A 2
C34B C 0.370(2) 0.585(2) 0.777(2) 0.016(7) Uani 0.215(18) 1 d PU A 2
C35A C 0.1357(11) 0.9045(10) 0.2922(9) 0.009(4) Uani 0.389(19) 1 d PU B 1
C36A C 0.0817(11) 0.9629(11) 0.2521(10) 0.010(4) Uani 0.389(19) 1 d PU B 1
C35B C 0.1159(8) 0.9258(7) 0.2346(8) 0.019(3) Uani 0.611(19) 1 d PU B 2
C36B C 0.0935(8) 0.9506(7) 0.3116(8) 0.021(3) Uani 0.611(19) 1 d PU B 2
I1 I 0.54919(3) 0.49258(3) 0.83266(3) 0.02605(10) Uani 1 1 d . . .
I2 I 0.44089(3) 0.53181(3) 0.60463(3) 0.02950(11) Uani 1 1 d . . .
I3 I 0.26833(3) 0.64608(3) 0.69478(3) 0.02616(10) Uani 1 1 d . . .
I4 I 0.36190(3) 0.59110(3) 0.91823(3) 0.02052(9) Uani 1 1 d . . .
I5 I 0.14142(3) 0.89299(3) 0.43094(3) 0.01985(9) Uani 1 1 d . . .
I6 I 0.20021(3) 0.81677(3) 0.21039(3) 0.02866(11) Uani 1 1 d . . .
I7 I 0.07045(3) 0.98078(3) 0.11585(3) 0.02671(10) Uani 1 1 d . . .
I8 I -0.00235(3) 1.04767(3) 0.32536(3) 0.02574(10) Uani 1 1 d . . .
N1 N 0.6119(4) 0.8503(3) 0.2789(3) 0.0185(10) Uani 1 1 d . . .
N2 N 0.0487(4) 0.3483(3) 0.1602(3) 0.0161(10) Uani 1 1 d . . .

loop_
_atom_site_aniso_label
_atom_site_aniso_U_11
_atom_site_aniso_U_22
_atom_site_aniso_U_33
_atom_site_aniso_U_23
_atom_site_aniso_U_13
_atom_site_aniso_U_12
Br1 0.0179(3) 0.0229(3) 0.0228(3) 0.0008(2) 0.0056(2) 0.0081(2)
Br2 0.0258(3) 0.0279(3) 0.0246(3) 0.0062(3) 0.0059(3) 0.0151(3)
C1 0.015(3) 0.024(3) 0.019(3) 0.002(3) 0.000(2) 0.002(2)
C2 0.022(3) 0.024(3) 0.030(4) 0.005(3) 0.010(3) 0.007(3)
C3 0.026(3) 0.026(3) 0.028(4) 0.004(3) 0.004(3) 0.009(3)
C4 0.032(4) 0.034(4) 0.030(4) 0.011(3) 0.014(3) 0.020(3)
C5 0.018(3) 0.020(3) 0.022(3) 0.003(3) 0.000(3) 0.004(2)
C6 0.024(3) 0.028(3) 0.019(3) 0.008(3) 0.003(3) 0.010(3)
C7 0.019(3) 0.028(3) 0.027(4) 0.003(3) 0.003(3) 0.004(3)
C8 0.021(3) 0.037(4) 0.038(4) 0.012(3) 0.006(3) 0.013(3)
C9 0.014(3) 0.033(4) 0.029(4) 0.014(3) 0.006(3) 0.004(3)
C10 0.033(4) 0.044(4) 0.031(4) 0.018(3) 0.014(3) 0.020(3)
C11 0.043(5) 0.114(8) 0.033(4) 0.030(5) 0.018(4) 0.032(5)
C12 0.060(6) 0.148(10) 0.057(6) 0.051(7) 0.034(5) 0.062(7)
C13 0.027(3) 0.021(3) 0.023(3) 0.002(3) 0.004(3) 0.010(3)
C14 0.019(3) 0.028(3) 0.027(3) 0.010(3) -0.001(3) 0.007(3)
C15 0.077(6) 0.036(5) 0.076(7) -0.013(4) -0.035(5) 0.040(5)
C16 0.056(5) 0.036(4) 0.063(6) 0.009(4) -0.005(4) 0.028(4)
C17 0.019(3) 0.022(3) 0.019(3) 0.007(2) 0.007(2) 0.009(2)
C18 0.017(3) 0.023(3) 0.016(3) 0.005(2) 0.005(2) 0.009(2)
C19 0.025(3) 0.028(3) 0.023(3) 0.008(3) 0.006(3) 0.016(3)
C20 0.023(3) 0.035(4) 0.027(4) 0.011(3) 0.003(3) 0.010(3)
C21 0.025(3) 0.018(3) 0.017(3) 0.004(2) 0.008(3) 0.012(2)
C22 0.034(4) 0.020(3) 0.017(3) 0.002(2) 0.005(3) 0.010(3)
C23 0.027(4) 0.017(3) 0.031(4) -0.006(3) 0.000(3) 0.006(3)
C24 0.065(5) 0.045(4) 0.019(4) 0.000(3) 0.009(3) 0.021(4)
C25 0.019(3) 0.013(3) 0.022(3) 0.004(2) 0.005(2) 0.004(2)
C26 0.021(3) 0.023(3) 0.023(3) 0.007(3) -0.002(3) 0.007(3)
C27 0.024(3) 0.020(3) 0.021(3) 0.004(3) 0.005(3) 0.002(3)
C28 0.031(4) 0.028(4) 0.051(5) 0.010(3) 0.000(3) -0.001(3)
C29 0.021(3) 0.013(3) 0.018(3) 0.006(2) 0.005(2) 0.004(2)
C30 0.022(3) 0.021(3) 0.020(3) 0.008(2) 0.007(3) 0.011(2)
C31 0.031(4) 0.021(3) 0.014(3) 0.002(2) 0.005(3) 0.010(3)
C32 0.027(4) 0.031(4) 0.022(3) 0.005(3) 0.007(3) 0.011(3)
C33A 0.015(3) 0.016(3) 0.017(4) 0.003(3) 0.006(3) 0.007(3)
C34A 0.015(3) 0.016(3) 0.018(4) 0.002(3) 0.006(3) 0.006(3)
C33B 0.018(8) 0.018(8) 0.018(8) 0.004(5) 0.004(5) 0.004(5)
C34B 0.018(8) 0.016(8) 0.014(8) 0.005(5) 0.001(5) 0.006(5)
C35A 0.011(5) 0.010(5) 0.005(5) -0.001(4) 0.000(4) 0.004(4)
C36A 0.009(5) 0.013(5) 0.009(6) 0.001(4) 0.002(4) 0.006(4)
C35B 0.022(4) 0.015(4) 0.022(4) 0.007(3) 0.004(3) 0.008(3)
C36B 0.019(4) 0.019(4) 0.024(5) 0.006(3) 0.002(3) 0.005(3)
I1 0.0175(2) 0.0193(2) 0.0419(3) 0.00767(18) 0.00562(18) 0.00717(16)
I2 0.0284(2) 0.0376(2) 0.0223(2) 0.00348(18) 0.01140(18) 0.00789(19)
I3 0.0261(2) 0.0248(2) 0.0269(2) 0.00851(17) -0.00045(17) 0.01040(17)
I4 0.0202(2) 0.0226(2) 0.0202(2) 0.00514(16) 0.00645(16) 0.00782(16)
I5 0.0212(2) 0.0216(2) 0.0173(2) 0.00486(15) 0.00230(15) 0.00898(16)
I6 0.0220(2) 0.0212(2) 0.0418(3) -0.00299(18) 0.01572(19) 0.00476(17)
I7 0.0357(2) 0.0253(2) 0.0186(2) 0.00872(17) 0.00497(18) 0.00807(18)
I8 0.0176(2) 0.01459(19) 0.0464(3) 0.00629(18) 0.00969(18) 0.00604(15)
N1 0.015(2) 0.021(3) 0.021(3) 0.006(2) 0.003(2) 0.007(2)
N2 0.019(3) 0.014(2) 0.018(3) 0.006(2) 0.006(2) 0.0067(19)

loop_
_atom_type_symbol
_atom_type_description
_atom_type_scat_dispersion_real
_atom_type_scat_dispersion_imag
_atom_type_scat_source
C C 0.0033 0.0016 'International Tables Vol C Tables 4.2.6.8 and 6.1.1.4'
H H 0.0000 0.0000 'International Tables Vol C Tables 4.2.6.8 and 6.1.1.4'
N N 0.0061 0.0033 'International Tables Vol C Tables 4.2.6.8 and 6.1.1.4'
Br Br -0.2901 2.4595 'International Tables Vol C Tables 4.2.6.8 and 6.1.1.4'
I I -0.4742 1.8119 'International Tables Vol C Tables 4.2.6.8 and 6.1.1.4'

loop_
_geom_angle_atom_site_label_1
_geom_angle_atom_site_label_2
_geom_angle_atom_site_label_3
_geom_angle
C2 C1 N1 116.7(5)
C2 C1 H1A 108.1
N1 C1 H1A 108.1
C2 C1 H1B 108.1
N1 C1 H1B 108.1
H1A C1 H1B 107.3
C1 C2 C3 110.2(5)
C1 C2 H2A 109.6
C3 C2 H2A 109.6
C1 C2 H2B 109.6
C3 C2 H2B 109.6
H2A C2 H2B 108.1
C4 C3 C2 113.3(5)
C4 C3 H3A 108.9
C2 C3 H3A 108.9
C4 C3 H3B 108.9
C2 C3 H3B 108.9
H3A C3 H3B 107.7
C3 C4 H4A 109.5
C3 C4 H4B 109.5
H4A C4 H4B 109.5
C3 C4 H4C 109.5
H4A C4 H4C 109.5
H4B C4 H4C 109.5
N1 C5 C6 116.9(5)
N1 C5 H5A 108.1
C6 C5 H5A 108.1
N1 C5 H5B 108.1
C6 C5 H5B 108.1
H5A C5 H5B 107.3
C5 C6 C7 109.1(5)
C5 C6 H6A 109.9
C7 C6 H6A 109.9
C5 C6 H6B 109.9
C7 C6 H6B 109.9
H6A C6 H6B 108.3
C8 C7 C6 112.9(5)
C8 C7 H7A 109.0
C6 C7 H7A 109.0
C8 C7 H7B 109.0
C6 C7 H7B 109.0
H7A C7 H7B 107.8
C7 C8 H8A 109.5
C7 C8 H8B 109.5
H8A C8 H8B 109.5
C7 C8 H8C 109.5
H8A C8 H8C 109.5
H8B C8 H8C 109.5
C10 C9 N1 116.7(5)
C10 C9 H9A 108.1
N1 C9 H9A 108.1
C10 C9 H9B 108.1
N1 C9 H9B 108.1
H9A C9 H9B 107.3
C9 C10 C11 108.5(6)
C9 C10 H10A 110.0
C11 C10 H10A 110.0
C9 C10 H10B 110.0
C11 C10 H10B 110.0
H10A C10 H10B 108.4
C12 C11 C10 111.1(8)
C12 C11 H11A 109.4
C10 C11 H11A 109.4
C12 C11 H11B 109.4
C10 C11 H11B 109.4
H11A C11 H11B 108.0
C11 C12 H12A 109.5
C11 C12 H12B 109.5
H12A C12 H12B 109.5
C11 C12 H12C 109.5
H12A C12 H12C 109.5
H12B C12 H12C 109.5
N1 C13 C14 115.3(5)
N1 C13 H13A 108.4
C14 C13 H13A 108.4
N1 C13 H13B 108.4
C14 C13 H13B 108.4
H13A C13 H13B 107.5
C15 C14 C13 109.4(5)
C15 C14 H14A 109.8
C13 C14 H14A 109.8
C15 C14 H14B 109.8
C13 C14 H14B 109.8
H14A C14 H14B 108.2
C14 C15 C16 115.6(6)
C14 C15 H15A 108.4
C16 C15 H15A 108.4
C14 C15 H15B 108.4
C16 C15 H15B 108.4
H15A C15 H15B 107.4
C15 C16 H16A 109.5
C15 C16 H16B 109.5
H16A C16 H16B 109.5
C15 C16 H16C 109.5
H16A C16 H16C 109.5
H16B C16 H16C 109.5
C18 C17 N2 117.1(4)
C18 C17 H17A 108.0
N2 C17 H17A 108.0
C18 C17 H17B 108.0
N2 C17 H17B 108.0
H17A C17 H17B 107.3
C17 C18 C19 109.1(5)
C17 C18 H18A 109.9
C19 C18 H18A 109.9
C17 C18 H18B 109.9
C19 C18 H18B 109.9
H18A C18 H18B 108.3
C20 C19 C18 113.2(5)
C20 C19 H19A 108.9
C18 C19 H19A 108.9
C20 C19 H19B 108.9
C18 C19 H19B 108.9
H19A C19 H19B 107.7
C19 C20 H20A 109.5
C19 C20 H20B 109.5
H20A C20 H20B 109.5
C19 C20 H20C 109.5
H20A C20 H20C 109.5
H20B C20 H20C 109.5
N2 C21 C22 115.8(5)
N2 C21 H21A 108.3
C22 C21 H21A 108.3
N2 C21 H21B 108.3
C22 C21 H21B 108.3
H21A C21 H21B 107.4
C21 C22 C23 110.6(5)
C21 C22 H22A 109.5
C23 C22 H22A 109.5
C21 C22 H22B 109.5
C23 C22 H22B 109.5
H22A C22 H22B 108.1
C24 C23 C22 113.7(5)
C24 C23 H23A 108.8
C22 C23 H23A 108.8
C24 C23 H23B 108.8
C22 C23 H23B 108.8
H23A C23 H23B 107.7
C23 C24 H24A 109.5
C23 C24 H24B 109.5
H24A C24 H24B 109.5
C23 C24 H24C 109.5
H24A C24 H24C 109.5
H24B C24 H24C 109.5
C26 C25 N2 116.1(4)
C26 C25 H25A 108.3
N2 C25 H25A 108.3
C26 C25 H25B 108.3
N2 C25 H25B 108.3
H25A C25 H25B 107.4
C27 C26 C25 109.2(5)
C27 C26 H26A 109.8
C25 C26 H26A 109.8
C27 C26 H26B 109.8
C25 C26 H26B 109.8
H26A C26 H26B 108.3
C28 C27 C26 113.3(5)
C28 C27 H27A 108.9
C26 C27 H27A 108.9
C28 C27 H27B 108.9
C26 C27 H27B 108.9
H27A C27 H27B 107.7
C27 C28 H28A 109.5
C27 C28 H28B 109.5
H28A C28 H28B 109.5
C27 C28 H28C 109.5
H28A C28 H28C 109.5
H28B C28 H28C 109.5
C30 C29 N2 116.2(4)
C30 C29 H29A 108.2
N2 C29 H29A 108.2
C30 C29 H29B 108.2
N2 C29 H29B 108.2
H29A C29 H29B 107.4
C31 C30 C29 110.6(5)
C31 C30 H30A 109.5
C29 C30 H30A 109.5
C31 C30 H30B 109.5
C29 C30 H30B 109.5
H30A C30 H30B 108.1
C30 C31 C32 112.0(5)
C30 C31 H31A 109.2
C32 C31 H31A 109.2
C30 C31 H31B 109.2
C32 C31 H31B 109.2
H31A C31 H31B 107.9
C31 C32 H32A 109.5
C31 C32 H32B 109.5
H32A C32 H32B 109.5
C31 C32 H32C 109.5
H32A C32 H32C 109.5
H32B C32 H32C 109.5
C34A C33A I4 122.1(6)
C34A C33A I1 123.4(6)
I4 C33A I1 114.5(4)
C33A C34A I2 123.1(6)
C33A C34A I3 123.5(6)
I2 C34A I3 113.3(4)
C34B C33B I2 126(3)
C34B C33B I1 119(2)
I2 C33B I1 114.9(15)
C33B C34B I3 120(2)
C33B C34B I4 123(2)
I3 C34B I4 117.3(15)
C36A C35A I6 118.7(11)
C36A C35A I5 120.3(11)
I6 C35A I5 120.8(7)
C35A C36A I7 124.0(12)
C35A C36A I8 122.9(11)
I7 C36A I8 113.1(8)
C36B C35B I7 124.2(9)
C36B C35B I6 123.7(8)
I7 C35B I6 112.0(5)
C35B C36B I8 121.1(9)
C35B C36B I5 123.0(9)
I8 C36B I5 115.8(5)
C33A I1 C33B 25.5(8)
C33B I2 C34A 23.0(8)
C34B I3 C34A 24.8(8)
C33A I4 C34B 26.6(8)
C35A I5 C36B 27.8(4)
C35A I6 C35B 26.2(4)
C36A I7 C35B 22.9(4)
C36B I8 C36A 24.8(4)
C13 N1 C1 111.0(4)
C13 N1 C5 106.5(4)
C1 N1 C5 111.4(4)
C13 N1 C9 111.6(4)
C1 N1 C9 105.7(4)
C5 N1 C9 110.8(4)
C29 N2 C21 109.4(4)
C29 N2 C25 112.2(4)
C21 N2 C25 108.8(4)
C29 N2 C17 108.7(4)
C21 N2 C17 110.5(4)
C25 N2 C17 107.3(4)

loop_
_geom_bond_atom_site_label_1
_geom_bond_atom_site_label_2
_geom_bond_distance
C1 C2 1.512(8)
C1 N1 1.513(7)
C1 H1A 0.9900
C1 H1B 0.9900
C2 C3 1.522(8)
C2 H2A 0.9900
C2 H2B 0.9900
C3 C4 1.510(8)
C3 H3A 0.9900
C3 H3B 0.9900
C4 H4A 0.9800
C4 H4B 0.9800
C4 H4C 0.9800
C5 N1 1.515(7)
C5 C6 1.517(8)
C5 H5A 0.9900
C5 H5B 0.9900
C6 C7 1.521(8)
C6 H6A 0.9900
C6 H6B 0.9900
C7 C8 1.517(8)
C7 H7A 0.9900
C7 H7B 0.9900
C8 H8A 0.9800
C8 H8B 0.9800
C8 H8C 0.9800
C9 C10 1.504(9)
C9 N1 1.520(7)
C9 H9A 0.9900
C9 H9B 0.9900
C10 C11 1.552(10)
C10 H10A 0.9900
C10 H10B 0.9900
C11 C12 1.486(11)
C11 H11A 0.9900
C11 H11B 0.9900
C12 H12A 0.9800
C12 H12B 0.9800
C12 H12C 0.9800
C13 N1 1.506(7)
C13 C14 1.523(8)
C13 H13A 0.9900
C13 H13B 0.9900
C14 C15 1.503(9)
C14 H14A 0.9900
C14 H14B 0.9900
C15 C16 1.504(9)
C15 H15A 0.9900
C15 H15B 0.9900
C16 H16A 0.9800
C16 H16B 0.9800
C16 H16C 0.9800
C17 C18 1.510(7)
C17 N2 1.526(7)
C17 H17A 0.9900
C17 H17B 0.9900
C18 C19 1.528(7)
C18 H18A 0.9900
C18 H18B 0.9900
C19 C20 1.515(8)
C19 H19A 0.9900
C19 H19B 0.9900
C20 H20A 0.9800
C20 H20B 0.9800
C20 H20C 0.9800
C21 N2 1.520(7)
C21 C22 1.520(8)
C21 H21A 0.9900
C21 H21B 0.9900
C22 C23 1.530(8)
C22 H22A 0.9900
C22 H22B 0.9900
C23 C24 1.503(9)
C23 H23A 0.9900
C23 H23B 0.9900
C24 H24A 0.9800
C24 H24B 0.9800
C24 H24C 0.9800
C25 C26 1.519(8)
C25 N2 1.523(6)
C25 H25A 0.9900
C25 H25B 0.9900
C26 C27 1.518(8)
C26 H26A 0.9900
C26 H26B 0.9900
C27 C28 1.506(8)
C27 H27A 0.9900
C27 H27B 0.9900
C28 H28A 0.9800
C28 H28B 0.9800
C28 H28C 0.9800
C29 C30 1.514(8)
C29 N2 1.516(7)
C29 H29A 0.9900
C29 H29B 0.9900
C30 C31 1.511(7)
C30 H30A 0.9900
C30 H30B 0.9900
C31 C32 1.535(8)
C31 H31A 0.9900
C31 H31B 0.9900
C32 H32A 0.9800
C32 H32B 0.9800
C32 H32C 0.9800
C33A C34A 1.335(13)
C33A I4 2.114(7)
C33A I1 2.115(7)
C34A I2 2.113(8)
C34A I3 2.124(8)
C33B C34B 1.27(5)
C33B I2 2.09(3)
C33B I1 2.25(3)
C34B I3 2.10(3)
C34B I4 2.16(3)
C35A C36A 1.37(2)
C35A I6 2.096(14)
C35A I5 2.117(14)
C36A I7 2.094(15)
C36A I8 2.190(17)
C35B C36B 1.286(18)
C35B I7 2.104(10)
C35B I6 2.178(12)
C36B I8 2.137(11)
C36B I5 2.140(11)
